data_4032846
loop_
_publ_author_name
'Chakraborty, Sourav'
'Saha, Subrata'
'Lima, Lu\'is M P'
'Warzok, Ulrike'
'Sarkar, Sayan'
'Akhuli, Bidyut'
'Nandi, Mandira'
'Bej, Somnath'
'Adarsh, Nayarassery N.'
'Schalley, Christoph A.'
'Delgado, Rita'
'Ghosh, Pradyut'

_publ_section_title
;
 Polyamide-Polyamine Cryptand as Dicarboxylate Receptor: Dianion Binding
 Studies in the Solid State, in Solution, and in the Gas Phase.
;
_journal_issue 19
_journal_name_full 'The Journal of organic chemistry'
_journal_page_first 10007
_journal_page_last 10014
_journal_paper_doi 10.1021/acs.joc.7b01431
_journal_volume 82
_journal_year 2017
_chemical_formula_sum 'C62 H88 N7 O16'
_chemical_formula_weight 1187.39
_chemical_name_systematic
; 
 ? 
;
_space_group_IT_number 14
_symmetry_cell_setting monoclinic
_symmetry_space_group_name_Hall '-P 2ybc'
_symmetry_space_group_name_H-M 'P 1 21/c 1'
_atom_sites_solution_hydrogens geom
_atom_sites_solution_primary direct
_atom_sites_solution_secondary difmap
_audit_creation_method SHELXL-97
_cell_angle_alpha 90.00
_cell_angle_beta 104.402(7)
_cell_angle_gamma 90.00
_cell_formula_units_Z 4
_cell_length_a 12.685(2)
_cell_length_b 17.544(3)
_cell_length_c 29.713(5)
_cell_measurement_reflns_used 2606
_cell_measurement_temperature 150(2)
_cell_measurement_theta_max 17.45
_cell_measurement_theta_min 2.22
_cell_volume 6404.7(18)
_computing_cell_refinement 'Bruker SAINT'
_computing_data_collection 'Bruker APEX2'
_computing_data_reduction 'Bruker SAINT'
_computing_molecular_graphics 'MERCURY 3.1'
_computing_publication_material 'ORTEP 3v.2'
_computing_structure_refinement 'SHELXL-97 (Sheldrick, 2008)'
_computing_structure_solution 'SHELXS-97 (Sheldrick, 2008)'
_diffrn_ambient_temperature 150(2)
_diffrn_measured_fraction_theta_full 0.997
_diffrn_measured_fraction_theta_max 0.997
_diffrn_measurement_device_type 'Bruker APEX-II CCD'
_diffrn_measurement_method '\f and \w scans'
_diffrn_radiation_monochromator graphite
_diffrn_radiation_source 'fine-focus sealed tube'
_diffrn_radiation_type MoK\a
_diffrn_radiation_wavelength 0.71073
_diffrn_reflns_av_R_equivalents 0.0931
_diffrn_reflns_av_unetI/netI 0.0735
_diffrn_reflns_limit_h_max 10
_diffrn_reflns_limit_h_min -10
_diffrn_reflns_limit_k_max 15
_diffrn_reflns_limit_k_min -15
_diffrn_reflns_limit_l_max 22
_diffrn_reflns_limit_l_min -25
_diffrn_reflns_number 20937
_diffrn_reflns_theta_full 17.89
_diffrn_reflns_theta_max 17.89
_diffrn_reflns_theta_min 1.36
_exptl_absorpt_coefficient_mu 0.089
_exptl_absorpt_correction_T_max 0.9982
_exptl_absorpt_correction_T_min 0.9956
_exptl_absorpt_correction_type multi-scan
_exptl_absorpt_process_details SADABAS
_exptl_crystal_colour COLORLESS
_exptl_crystal_density_diffrn 1.231
_exptl_crystal_density_method 'not measured'
_exptl_crystal_description PLATE
_exptl_crystal_F_000 2548
_exptl_crystal_size_max 0.05
_exptl_crystal_size_mid 0.03
_exptl_crystal_size_min 0.02
_platon_squeeze_details
;
The unit cell contains some disordered solvent molecules which has been treated as a diffuse contribution to the overall scatterin without 
specific atom positions by SQUEEZE/PLATON.
;
_refine_diff_density_max 0.397
_refine_diff_density_min -0.207
_refine_diff_density_rms 0.052
_refine_ls_extinction_method none
_refine_ls_goodness_of_fit_ref 1.072
_refine_ls_hydrogen_treatment constr
_refine_ls_matrix_type full
_refine_ls_number_parameters 771
_refine_ls_number_reflns 4311
_refine_ls_number_restraints 0
_refine_ls_restrained_S_all 1.072
_refine_ls_R_factor_all 0.0901
_refine_ls_R_factor_gt 0.0620
_refine_ls_shift/su_max 0.000
_refine_ls_shift/su_mean 0.000
_refine_ls_structure_factor_coef Fsqd
_refine_ls_weighting_details 'calc w=1/[\s^2^(Fo^2^)+(0.0918P)^2^+0.7118P] where P=(Fo^2^+2Fc^2^)/3'
_refine_ls_weighting_scheme calc
_refine_ls_wR_factor_gt 0.1498
_refine_ls_wR_factor_ref 0.1664
_reflns_number_gt 3013
_reflns_number_total 4311
_reflns_threshold_expression >2sigma(I)
_cod_data_source_file jo7b01431_si_002.cif
_cod_data_source_block COMPLEX5
_cod_depositor_comments
;
The following automatic conversions were performed:

'_symmetry_cell_setting' value 'Monoclinic' changed to 'monoclinic'
according to
/home/data/users/saulius/crontab/automatic-downloads/rss-feeds/ACS/lib/dictionaries/cif_core.dic
dictionary named 'cif_core.dic' version 2.4.2 from 2011-04-26.

'_exptl_absorpt_correction_type' value 'MULTI-SCAN' changed to
'multi-scan' according to
/home/data/users/saulius/crontab/automatic-downloads/rss-feeds/ACS/lib/dictionaries/cif_core.dic
dictionary named 'cif_core.dic' version 2.4.2 from 2011-04-26.

Automatic conversion script
Id: cif_fix_values 4973 2017-02-22 13:04:09Z antanas 

 Adding full bibliography for 4032842--4032847.cif.
;
_cod_original_sg_symbol_H-M 'P2(1)/c  '
_cod_database_code 4032846

loop_
_symmetry_equiv_pos_as_xyz
'x, y, z'
'-x, y+1/2, -z+1/2'
'-x, -y, -z'
'x, -y-1/2, z-1/2'

loop_
_atom_site_label
_atom_site_type_symbol
_atom_site_fract_x
_atom_site_fract_y
_atom_site_fract_z
_atom_site_U_iso_or_equiv
_atom_site_adp_type
_atom_site_occupancy
_atom_site_symmetry_multiplicity
_atom_site_calc_flag
_atom_site_refinement_flags
O1 O 1.0032(4) 0.5941(3) 0.5435(2) 0.0554(17) Uani 1 1 d .
O2 O 0.6010(4) 0.8735(3) 0.5144(2) 0.0480(15) Uani 1 1 d .
O3 O 0.6715(4) 0.8229(3) 0.6328(2) 0.0475(15) Uani 1 1 d .
O4 O 0.5241(4) 0.5326(3) 0.71784(19) 0.0486(15) Uani 1 1 d .
O5 O 0.9961(4) 0.5830(2) 0.6620(2) 0.0349(13) Uani 1 1 d .
O14 O 0.2852(5) 0.5106(3) 0.62722(17) 0.0449(15) Uani 1 1 d .
N1 N 0.5850(5) 0.7660(4) 0.55319(19) 0.0362(17) Uani 1 1 d .
H1 H 0.5922 0.7463 0.5803 0.043 Uiso 1 1 calc R
N2 N 0.4647(5) 0.4952(3) 0.63091(19) 0.0273(15) Uani 1 1 d .
H2 H 0.5294 0.4974 0.6487 0.033 Uiso 1 1 calc R
N3 N 0.8923(5) 0.5314(3) 0.58121(18) 0.0305(15) Uani 1 1 d .
H3 H 0.8844 0.5188 0.6081 0.037 Uiso 1 1 calc R
N4 N 1.1242(4) 0.6702(3) 0.87620(18) 0.0282(15) Uani 1 1 d .
H4A H 1.1021 0.7121 0.8590 0.034 Uiso 1 1 calc R
H4B H 1.0647 0.6422 0.8761 0.034 Uiso 1 1 calc R
N5 N 0.8171(4) 0.6311(3) 0.91350(17) 0.0284(15) Uani 1 1 d .
H5A H 0.8692 0.6067 0.9033 0.034 Uiso 1 1 calc R
H5B H 0.7962 0.6720 0.8951 0.034 Uiso 1 1 calc R
N6 N 0.8922(4) 0.8461(3) 0.85405(18) 0.0271(15) Uani 1 1 d .
H6A H 0.8353 0.8150 0.8530 0.033 Uiso 1 1 calc R
H6B H 0.9448 0.8186 0.8461 0.033 Uiso 1 1 calc R
N7 N 0.9943(5) 0.7434(3) 0.93325(17) 0.0222(14) Uani 1 1 d .
C1 C 0.3900(6) 0.6239(4) 0.5500(2) 0.040(2) Uani 1 1 d .
H1C H 0.3314 0.5964 0.5299 0.060 Uiso 1 1 calc R
H1D H 0.3849 0.6769 0.5416 0.060 Uiso 1 1 calc R
H1E H 0.3854 0.6185 0.5816 0.060 Uiso 1 1 calc R
C2 C 0.4501(6) 0.4727(4) 0.5820(2) 0.031(2) Uani 1 1 d .
H2C H 0.3754 0.4819 0.5650 0.037 Uiso 1 1 calc R
H2D H 0.4649 0.4187 0.5803 0.037 Uiso 1 1 calc R
C3 C 0.6579(5) 0.4054(4) 0.5743(2) 0.037(2) Uani 1 1 d .
H3C H 0.6335 0.3703 0.5491 0.056 Uiso 1 1 calc R
H3D H 0.6241 0.3931 0.5989 0.056 Uiso 1 1 calc R
H3E H 0.7355 0.4018 0.5856 0.056 Uiso 1 1 calc R
C4 C 0.8130(6) 0.5029(4) 0.5408(2) 0.034(2) Uani 1 1 d .
H4C H 0.8136 0.4476 0.5413 0.041 Uiso 1 1 calc R
H4D H 0.8330 0.5194 0.5129 0.041 Uiso 1 1 calc R
C5 C 0.7480(6) 0.6561(4) 0.5068(2) 0.039(2) Uani 1 1 d .
H5C H 0.8124 0.6280 0.5059 0.058 Uiso 1 1 calc R
H5D H 0.7676 0.6992 0.5271 0.058 Uiso 1 1 calc R
H5E H 0.7127 0.6734 0.4761 0.058 Uiso 1 1 calc R
C6 C 0.5429(6) 0.7162(4) 0.5129(2) 0.034(2) Uani 1 1 d .
H6C H 0.5748 0.7305 0.4877 0.040 Uiso 1 1 calc R
H6D H 0.4645 0.7219 0.5023 0.040 Uiso 1 1 calc R
C7 C 0.4993(6) 0.5918(5) 0.5450(2) 0.0273(19) Uani 1 1 d .
C8 C 0.5264(7) 0.5178(5) 0.5599(2) 0.0224(18) Uani 1 1 d .
C9 C 0.6269(8) 0.4871(4) 0.5573(2) 0.0271(19) Uani 1 1 d .
C10 C 0.6987(6) 0.5313(5) 0.5396(2) 0.0263(19) Uani 1 1 d .
C11 C 0.6717(7) 0.6053(5) 0.5247(2) 0.0261(19) Uani 1 1 d .
C12 C 0.5708(8) 0.6339(4) 0.5267(2) 0.0252(19) Uani 1 1 d .
C13 C 0.6552(6) 0.8774(4) 0.5966(3) 0.036(2) Uani 1 1 d .
H13A H 0.7234 0.9026 0.5968 0.043 Uiso 1 1 calc R
H13B H 0.6036 0.9158 0.6011 0.043 Uiso 1 1 calc R
C14 C 1.0453(6) 0.6039(4) 0.6255(3) 0.033(2) Uani 1 1 d .
H14A H 1.1176 0.5819 0.6314 0.040 Uiso 1 1 calc R
H14B H 1.0525 0.6589 0.6248 0.040 Uiso 1 1 calc R
C15 C 0.4105(6) 0.5330(4) 0.7001(2) 0.034(2) Uani 1 1 d .
H15A H 0.3821 0.5832 0.7042 0.041 Uiso 1 1 calc R
H15B H 0.3776 0.4966 0.7171 0.041 Uiso 1 1 calc R
C16 C 1.0002(6) 0.5658(4) 0.7403(4) 0.036(2) Uani 1 1 d .
H16 H 0.9357 0.5385 0.7305 0.043 Uiso 1 1 calc R
C17 C 1.1445(8) 0.6365(4) 0.7213(3) 0.032(2) Uani 1 1 d .
H17 H 1.1782 0.6568 0.6996 0.038 Uiso 1 1 calc R
C18 C 1.1896(6) 0.6454(4) 0.7690(3) 0.032(2) Uani 1 1 d .
H18 H 1.2536 0.6733 0.7785 0.038 Uiso 1 1 calc R
C19 C 1.1440(7) 0.6151(4) 0.8024(3) 0.0282(19) Uani 1 1 d .
C20 C 1.0468(7) 0.5750(4) 0.7875(3) 0.039(2) Uani 1 1 d .
H20 H 1.0130 0.5543 0.8092 0.047 Uiso 1 1 calc R
C21 C 1.0489(7) 0.5970(4) 0.7078(3) 0.0305(19) Uani 1 1 d .
C22 C 0.7151(6) 0.8467(5) 0.6775(3) 0.032(2) Uani 1 1 d .
C23 C 0.7311(6) 0.9215(5) 0.6911(3) 0.032(2) Uani 1 1 d .
H23 H 0.7118 0.9602 0.6692 0.038 Uiso 1 1 calc R
C24 C 0.7431(6) 0.7910(4) 0.7110(4) 0.045(2) Uani 1 1 d .
H24 H 0.7307 0.7402 0.7023 0.054 Uiso 1 1 calc R
C25 C 0.7895(6) 0.8083(5) 0.7574(3) 0.037(2) Uani 1 1 d .
H25 H 0.8087 0.7696 0.7793 0.045 Uiso 1 1 calc R
C26 C 0.8069(5) 0.8846(5) 0.7706(3) 0.0275(19) Uani 1 1 d .
C27 C 0.7760(5) 0.9398(4) 0.7374(3) 0.0303(19) Uani 1 1 d .
H27 H 0.7853 0.9908 0.7460 0.036 Uiso 1 1 calc R
C28 C 0.5648(8) 0.5429(4) 0.7654(3) 0.034(2) Uani 1 1 d .
C29 C 0.6767(8) 0.5383(4) 0.7801(3) 0.041(2) Uani 1 1 d .
H29 H 0.7183 0.5282 0.7591 0.049 Uiso 1 1 calc R
C30 C 0.7256(6) 0.5490(4) 0.8264(4) 0.043(2) Uani 1 1 d .
H30 H 0.8010 0.5455 0.8362 0.051 Uiso 1 1 calc R
C31 C 0.6669(8) 0.5647(4) 0.8589(2) 0.0273(19) Uani 1 1 d .
C32 C 0.5552(8) 0.5689(4) 0.8428(3) 0.035(2) Uani 1 1 d .
H32 H 0.5134 0.5800 0.8636 0.042 Uiso 1 1 calc R
C33 C 0.5037(6) 0.5569(4) 0.7966(3) 0.031(2) Uani 1 1 d .
H33 H 0.4282 0.5583 0.7868 0.038 Uiso 1 1 calc R
C34 C 0.7219(5) 0.5790(4) 0.9090(2) 0.0302(19) Uani 1 1 d .
H34A H 0.6703 0.6015 0.9244 0.036 Uiso 1 1 calc R
H34B H 0.7463 0.5309 0.9242 0.036 Uiso 1 1 calc R
C35 C 0.8639(6) 0.6575(4) 0.9618(2) 0.033(2) Uani 1 1 d .
H35A H 0.8654 0.6154 0.9830 0.040 Uiso 1 1 calc R
H35B H 0.8178 0.6971 0.9694 0.040 Uiso 1 1 calc R
C36 C 0.9793(6) 0.6887(4) 0.9680(2) 0.046(2) Uani 1 1 d .
H36A H 1.0013 0.7127 0.9983 0.055 Uiso 1 1 calc R
H36B H 1.0279 0.6460 0.9680 0.055 Uiso 1 1 calc R
C37 C 1.1968(6) 0.6251(4) 0.8539(2) 0.038(2) Uani 1 1 d .
H37A H 1.2105 0.5756 0.8687 0.046 Uiso 1 1 calc R
H37B H 1.2659 0.6512 0.8579 0.046 Uiso 1 1 calc R
C38 C 1.1753(5) 0.6940(4) 0.9246(2) 0.0292(19) Uani 1 1 d .
H38A H 1.2494 0.7105 0.9269 0.035 Uiso 1 1 calc R
H38B H 1.1776 0.6511 0.9453 0.035 Uiso 1 1 calc R
C39 C 1.1111(6) 0.7591(4) 0.9392(2) 0.045(2) Uani 1 1 d .
H39A H 1.1431 0.7708 0.9716 0.054 Uiso 1 1 calc R
H39B H 1.1185 0.8040 0.9212 0.054 Uiso 1 1 calc R
C40 C 0.8577(6) 0.9091(4) 0.8198(2) 0.0295(19) Uani 1 1 d .
H40A H 0.9209 0.9402 0.8197 0.035 Uiso 1 1 calc R
H40B H 0.8060 0.9410 0.8302 0.035 Uiso 1 1 calc R
C41 C 0.9334(6) 0.8750(4) 0.9023(2) 0.0284(19) Uani 1 1 d .
H41A H 0.8865 0.9160 0.9075 0.034 Uiso 1 1 calc R
H41B H 1.0057 0.8959 0.9056 0.034 Uiso 1 1 calc R
C42 C 0.9381(6) 0.8148(4) 0.9382(2) 0.046(2) Uani 1 1 d .
H42A H 0.9730 0.8366 0.9682 0.056 Uiso 1 1 calc R
H42B H 0.8639 0.8023 0.9388 0.056 Uiso 1 1 calc R
C58 C 0.9780(7) 0.5764(4) 0.5795(3) 0.035(2) Uani 1 1 d .
C61 C 0.3805(9) 0.5121(4) 0.6483(3) 0.033(2) Uani 1 1 d .
C63 C 0.6126(6) 0.8379(5) 0.5513(3) 0.031(2) Uani 1 1 d .
O6 O 0.2386(7) 0.8343(4) 0.5414(3) 0.110(3) Uani 1 1 d .
O7 O 0.3844(5) 0.9057(3) 0.56597(19) 0.0647(18) Uani 1 1 d .
O8 O 0.7334(5) 0.7484(3) 0.85868(16) 0.0405(15) Uani 1 1 d .
O13 O 0.6138(4) 0.7527(3) 0.9025(2) 0.0545(16) Uani 1 1 d .
C43 C 0.3187(10) 0.8505(6) 0.5709(3) 0.061(3) Uani 1 1 d .
C44 C 0.3484(8) 0.8016(5) 0.6135(4) 0.083(3) Uani 1 1 d .
H44A H 0.2846 0.7729 0.6157 0.099 Uiso 1 1 calc R
H44B H 0.4031 0.7652 0.6096 0.099 Uiso 1 1 calc R
C45 C 0.3890(7) 0.8410(5) 0.6561(3) 0.060(3) Uani 1 1 d .
H45A H 0.3332 0.8753 0.6614 0.072 Uiso 1 1 calc R
H45B H 0.4513 0.8715 0.6540 0.072 Uiso 1 1 calc R
C46 C 0.4240(7) 0.7846(5) 0.6989(3) 0.062(3) Uani 1 1 d .
H46A H 0.3608 0.7558 0.7020 0.074 Uiso 1 1 calc R
H46B H 0.4770 0.7486 0.6929 0.074 Uiso 1 1 calc R
C47 C 0.4718(6) 0.8254(4) 0.7435(3) 0.053(2) Uani 1 1 d .
H47A H 0.4151 0.8552 0.7519 0.064 Uiso 1 1 calc R
H47B H 0.5270 0.8605 0.7387 0.064 Uiso 1 1 calc R
C48 C 0.5690(6) 0.8160(4) 0.8291(3) 0.049(2) Uani 1 1 d .
H48A H 0.6090 0.8599 0.8224 0.059 Uiso 1 1 calc R
H48B H 0.5092 0.8346 0.8410 0.059 Uiso 1 1 calc R
C49 C 0.5226(6) 0.7729(4) 0.7839(3) 0.041(2) Uani 1 1 d .
H49A H 0.5803 0.7436 0.7760 0.049 Uiso 1 1 calc R
H49B H 0.4678 0.7373 0.7887 0.049 Uiso 1 1 calc R
C57 C 0.6438(9) 0.7688(4) 0.8664(3) 0.041(2) Uani 1 1 d .
O11 O 0.0686(4) 0.8008(3) 0.82575(15) 0.0355(13) Uani 1 1 d .
O12 O 0.1295(4) 0.9215(3) 0.83907(16) 0.0350(14) Uani 1 1 d .
O16 O 0.0124(4) 1.0555(3) 0.60930(16) 0.0374(13) Uani 1 1 d .
O17 O -0.1312(6) 0.9887(3) 0.5720(2) 0.079(2) Uani 1 1 d .
C50 C 0.1535(6) 0.8566(4) 0.7709(2) 0.036(2) Uani 1 1 d .
H50A H 0.1910 0.9033 0.7669 0.044 Uiso 1 1 calc R
H50B H 0.2041 0.8146 0.7724 0.044 Uiso 1 1 calc R
C51 C 0.0564(6) 0.8454(4) 0.7294(2) 0.038(2) Uani 1 1 d .
H51A H 0.0014 0.8829 0.7312 0.045 Uiso 1 1 calc R
H51B H 0.0255 0.7955 0.7319 0.045 Uiso 1 1 calc R
C52 C 0.0808(6) 0.8518(4) 0.6816(3) 0.041(2) Uani 1 1 d .
H52A H 0.1151 0.9006 0.6794 0.050 Uiso 1 1 calc R
H52B H 0.1317 0.8121 0.6786 0.050 Uiso 1 1 calc R
C53 C -0.0195(6) 0.8449(4) 0.6426(3) 0.045(2) Uani 1 1 d .
H53A H -0.0706 0.8840 0.6465 0.054 Uiso 1 1 calc R
H53B H -0.0529 0.7959 0.6451 0.054 Uiso 1 1 calc R
C54 C -0.0019(7) 0.8520(4) 0.5942(2) 0.045(2) Uani 1 1 d .
H54A H -0.0705 0.8429 0.5717 0.054 Uiso 1 1 calc R
H54B H 0.0487 0.8127 0.5900 0.054 Uiso 1 1 calc R
C55 C 0.0422(6) 0.9295(4) 0.5843(2) 0.043(2) Uani 1 1 d .
H55A H 0.1123 0.9376 0.6059 0.051 Uiso 1 1 calc R
H55B H 0.0534 0.9290 0.5532 0.051 Uiso 1 1 calc R
C60 C 0.1176(6) 0.8606(6) 0.8166(3) 0.032(2) Uani 1 1 d .
C62 C -0.0322(9) 0.9951(5) 0.5883(3) 0.043(2) Uani 1 1 d .
O15 O 0.7044(4) 0.5132(3) 0.67075(16) 0.0390(13) Uani 1 1 d .
H15 H 0.7557 0.4895 0.6655 0.058 Uiso 1 1 calc R
C59 C 0.7157(6) 0.5921(4) 0.6615(3) 0.048(2) Uani 1 1 d .
H59A H 0.6608 0.6207 0.6713 0.072 Uiso 1 1 calc R
H59B H 0.7075 0.5994 0.6288 0.072 Uiso 1 1 calc R
H59C H 0.7864 0.6094 0.6782 0.072 Uiso 1 1 calc R
O19 O 0.3201(4) -0.0180(3) 0.48797(16) 0.0586(16) Uani 1 1 d .

loop_
_atom_site_aniso_label
_atom_site_aniso_U_11
_atom_site_aniso_U_22
_atom_site_aniso_U_33
_atom_site_aniso_U_23
_atom_site_aniso_U_13
_atom_site_aniso_U_12
O1 0.059(4) 0.088(5) 0.022(4) 0.013(3) 0.014(3) -0.016(3)
O2 0.086(4) 0.032(4) 0.020(4) 0.000(3) 0.002(3) -0.013(3)
O3 0.091(4) 0.031(4) 0.014(4) 0.001(4) 0.001(3) -0.010(3)
O4 0.024(4) 0.095(4) 0.025(4) -0.018(3) 0.002(3) -0.002(3)
O5 0.033(3) 0.045(3) 0.025(4) 0.005(3) 0.004(3) -0.007(2)
O14 0.023(4) 0.071(4) 0.040(4) 0.002(3) 0.006(3) -0.005(3)
N1 0.067(5) 0.016(5) 0.025(5) -0.001(4) 0.010(4) -0.004(3)
N2 0.031(5) 0.035(4) 0.014(5) -0.001(3) 0.001(3) -0.007(3)
N3 0.028(4) 0.044(4) 0.015(4) -0.001(3) -0.002(4) -0.006(4)
N4 0.038(4) 0.024(4) 0.022(4) -0.004(3) 0.006(3) 0.000(3)
N5 0.037(4) 0.029(4) 0.023(4) 0.005(3) 0.015(3) -0.007(3)
N6 0.038(4) 0.023(4) 0.027(4) -0.002(4) 0.019(3) -0.003(3)
N7 0.028(4) 0.025(4) 0.016(4) 0.002(3) 0.012(3) -0.001(3)
C1 0.043(6) 0.042(5) 0.037(5) -0.003(4) 0.015(4) 0.003(4)
C2 0.044(5) 0.035(5) 0.012(5) -0.005(4) 0.001(4) -0.003(4)
C3 0.039(5) 0.040(6) 0.034(5) 0.004(4) 0.013(4) -0.003(4)
C4 0.043(6) 0.036(5) 0.022(5) 0.001(4) 0.009(5) -0.007(5)
C5 0.041(5) 0.044(5) 0.034(5) 0.010(4) 0.015(4) -0.011(4)
C6 0.043(5) 0.042(6) 0.018(5) -0.008(5) 0.011(4) -0.015(4)
C7 0.044(7) 0.020(6) 0.015(5) 0.007(4) 0.002(4) 0.001(6)
C8 0.028(6) 0.035(7) 0.008(4) 0.000(4) 0.010(4) -0.016(5)
C9 0.033(6) 0.030(7) 0.019(5) 0.001(4) 0.007(4) -0.002(6)
C10 0.021(6) 0.036(7) 0.020(5) -0.005(4) 0.000(4) 0.005(6)
C11 0.030(7) 0.027(7) 0.018(5) -0.004(4) 0.001(4) 0.002(6)
C12 0.049(7) 0.010(6) 0.014(5) 0.003(4) 0.004(4) -0.009(6)
C13 0.064(6) 0.021(5) 0.021(6) 0.009(5) 0.009(4) -0.003(4)
C14 0.045(5) 0.023(5) 0.033(6) 0.011(4) 0.010(6) -0.002(4)
C15 0.043(7) 0.044(5) 0.017(6) -0.009(4) 0.009(4) -0.004(4)
C16 0.033(5) 0.036(5) 0.044(7) -0.006(5) 0.023(6) -0.003(4)
C17 0.045(7) 0.032(5) 0.023(7) -0.007(4) 0.018(5) 0.000(5)
C18 0.030(5) 0.025(5) 0.038(7) -0.015(5) 0.005(6) 0.004(4)
C19 0.041(7) 0.020(5) 0.027(7) -0.008(5) 0.016(6) 0.006(4)
C20 0.046(7) 0.045(6) 0.029(8) -0.004(4) 0.014(5) 0.002(5)
C21 0.028(6) 0.033(5) 0.030(7) -0.005(5) 0.009(6) 0.000(5)
C22 0.060(6) 0.010(6) 0.031(7) 0.010(6) 0.023(5) 0.003(5)
C23 0.056(6) 0.018(7) 0.021(7) 0.005(4) 0.009(5) 0.004(4)
C24 0.079(7) 0.019(6) 0.038(7) -0.003(6) 0.012(5) -0.009(4)
C25 0.051(6) 0.039(8) 0.021(7) 0.010(5) 0.006(5) 0.000(4)
C26 0.036(5) 0.014(6) 0.033(7) -0.009(6) 0.010(4) -0.008(4)
C27 0.037(5) 0.018(5) 0.039(7) 0.009(6) 0.015(4) -0.001(4)
C28 0.028(7) 0.050(6) 0.026(7) -0.014(4) 0.009(7) -0.006(4)
C29 0.037(8) 0.062(6) 0.030(8) -0.015(4) 0.020(5) -0.005(4)
C30 0.042(6) 0.053(6) 0.030(6) -0.009(4) 0.002(6) 0.000(4)
C31 0.047(7) 0.033(5) 0.005(6) -0.006(4) 0.011(6) 0.002(4)
C32 0.043(8) 0.036(5) 0.026(7) -0.010(4) 0.010(5) 0.002(4)
C33 0.022(5) 0.038(5) 0.040(7) -0.005(4) 0.018(7) -0.002(4)
C34 0.041(5) 0.026(5) 0.030(6) 0.000(4) 0.019(4) -0.008(4)
C35 0.049(6) 0.040(5) 0.011(5) -0.005(4) 0.008(4) -0.003(4)
C36 0.059(7) 0.049(6) 0.026(5) -0.004(5) 0.002(4) -0.016(5)
C37 0.050(5) 0.032(5) 0.032(6) -0.017(4) 0.011(5) 0.011(4)
C38 0.031(5) 0.042(5) 0.018(5) -0.009(4) 0.013(4) 0.004(4)
C39 0.050(7) 0.064(6) 0.022(5) -0.010(4) 0.007(4) -0.007(5)
C40 0.042(5) 0.020(5) 0.027(6) 0.008(5) 0.010(4) 0.005(4)
C41 0.047(5) 0.025(5) 0.015(5) -0.008(4) 0.010(4) 0.003(4)
C42 0.073(6) 0.039(6) 0.027(5) -0.011(5) 0.012(4) 0.003(5)
C58 0.025(6) 0.033(6) 0.037(8) 0.002(5) -0.008(6) 0.013(5)
C61 0.043(7) 0.024(5) 0.046(8) 0.008(4) 0.034(7) -0.005(5)
C63 0.052(6) 0.031(7) 0.008(6) 0.002(6) 0.003(4) 0.008(5)
O6 0.114(7) 0.115(6) 0.091(6) 0.048(5) 0.007(5) -0.020(5)
O7 0.070(4) 0.049(4) 0.070(5) 0.001(3) 0.006(3) -0.007(3)
O8 0.047(4) 0.035(3) 0.039(4) 0.007(2) 0.009(3) 0.000(3)
O13 0.067(4) 0.062(4) 0.035(4) -0.002(3) 0.012(3) -0.003(3)
C43 0.089(10) 0.076(8) 0.005(6) 0.008(6) -0.012(6) 0.036(8)
C44 0.095(8) 0.084(8) 0.065(8) -0.025(8) 0.010(6) 0.019(6)
C45 0.066(6) 0.063(6) 0.037(6) 0.005(6) -0.014(5) 0.021(5)
C46 0.057(6) 0.098(7) 0.030(6) 0.001(6) 0.009(5) 0.013(5)
C47 0.054(6) 0.067(6) 0.037(6) 0.021(6) 0.007(5) 0.005(5)
C48 0.061(6) 0.038(5) 0.047(6) -0.006(5) 0.013(5) -0.003(5)
C49 0.044(5) 0.045(5) 0.035(6) 0.009(5) 0.013(4) -0.002(4)
C57 0.071(8) 0.028(6) 0.017(6) -0.004(5) -0.002(6) -0.005(5)
O11 0.053(4) 0.028(3) 0.032(3) 0.005(3) 0.024(3) 0.002(3)
O12 0.042(3) 0.037(4) 0.030(3) -0.010(3) 0.017(2) -0.002(3)
O16 0.048(4) 0.029(3) 0.039(3) 0.005(3) 0.017(3) 0.000(3)
O17 0.048(4) 0.064(4) 0.102(5) 0.008(3) -0.024(4) -0.004(4)
C50 0.050(6) 0.021(5) 0.043(6) 0.000(4) 0.019(5) -0.001(4)
C51 0.044(6) 0.032(5) 0.039(6) -0.004(4) 0.015(5) 0.004(4)
C52 0.054(6) 0.040(5) 0.041(6) -0.002(4) 0.032(5) 0.007(4)
C53 0.058(6) 0.033(5) 0.042(6) 0.009(4) 0.010(5) 0.001(4)
C54 0.092(7) 0.027(6) 0.017(5) 0.001(4) 0.016(4) 0.009(5)
C55 0.077(6) 0.037(6) 0.015(5) -0.004(4) 0.014(4) -0.001(6)
C60 0.031(5) 0.050(7) 0.018(6) 0.014(5) 0.015(4) 0.016(5)
C62 0.059(8) 0.036(7) 0.033(6) 0.011(5) 0.011(5) 0.001(6)
O15 0.045(4) 0.038(4) 0.038(3) 0.000(3) 0.019(3) 0.008(3)
C59 0.045(5) 0.040(6) 0.060(6) -0.015(5) 0.013(4) 0.003(4)
O19 0.082(4) 0.049(3) 0.038(3) 0.015(3) 0.002(3) -0.011(3)

loop_
_atom_type_symbol
_atom_type_description
_atom_type_scat_dispersion_real
_atom_type_scat_dispersion_imag
_atom_type_scat_source
C C 0.0033 0.0016 'International Tables Vol C Tables 4.2.6.8 and 6.1.1.4'
H H 0.0000 0.0000 'International Tables Vol C Tables 4.2.6.8 and 6.1.1.4'
N N 0.0061 0.0033 'International Tables Vol C Tables 4.2.6.8 and 6.1.1.4'
O O 0.0106 0.0060 'International Tables Vol C Tables 4.2.6.8 and 6.1.1.4'

loop_
_geom_angle_atom_site_label_1
_geom_angle_atom_site_label_2
_geom_angle_atom_site_label_3
_geom_angle
C22 O3 C13 118.5(5)
C28 O4 C15 117.9(6)
C21 O5 C14 120.4(6)
C63 N1 C6 125.6(6)
C63 N1 H1 117.2
C6 N1 H1 117.2
C61 N2 C2 121.8(6)
C61 N2 H2 119.1
C2 N2 H2 119.1
C58 N3 C4 124.6(6)
C58 N3 H3 117.7
C4 N3 H3 117.7
C38 N4 C37 114.3(5)
C38 N4 H4A 108.7
C37 N4 H4A 108.7
C38 N4 H4B 108.7
C37 N4 H4B 108.7
H4A N4 H4B 107.6
C35 N5 C34 113.4(5)
C35 N5 H5A 108.9
C34 N5 H5A 108.9
C35 N5 H5B 108.9
C34 N5 H5B 108.9
H5A N5 H5B 107.7
C41 N6 C40 112.2(5)
C41 N6 H6A 109.2
C40 N6 H6A 109.2
C41 N6 H6B 109.2
C40 N6 H6B 109.2
H6A N6 H6B 107.9
C36 N7 C42 109.8(6)
C36 N7 C39 110.1(5)
C42 N7 C39 109.1(5)
C7 C1 H1C 109.5
C7 C1 H1D 109.5
H1C C1 H1D 109.5
C7 C1 H1E 109.5
H1C C1 H1E 109.5
H1D C1 H1E 109.5
N2 C2 C8 110.5(5)
N2 C2 H2C 109.6
C8 C2 H2C 109.6
N2 C2 H2D 109.6
C8 C2 H2D 109.6
H2C C2 H2D 108.1
C9 C3 H3C 109.5
C9 C3 H3D 109.5
H3C C3 H3D 109.5
C9 C3 H3E 109.5
H3C C3 H3E 109.5
H3D C3 H3E 109.5
N3 C4 C10 111.4(5)
N3 C4 H4C 109.3
C10 C4 H4C 109.3
N3 C4 H4D 109.3
C10 C4 H4D 109.3
H4C C4 H4D 108.0
C11 C5 H5C 109.5
C11 C5 H5D 109.5
H5C C5 H5D 109.5
C11 C5 H5E 109.5
H5C C5 H5E 109.5
H5D C5 H5E 109.5
N1 C6 C12 109.4(6)
N1 C6 H6C 109.8
C12 C6 H6C 109.8
N1 C6 H6D 109.8
C12 C6 H6D 109.8
H6C C6 H6D 108.2
C12 C7 C8 119.4(7)
C12 C7 C1 122.6(8)
C8 C7 C1 118.1(8)
C7 C8 C9 120.0(6)
C7 C8 C2 119.4(8)
C9 C8 C2 120.5(8)
C10 C9 C8 119.6(6)
C10 C9 C3 120.3(8)
C8 C9 C3 120.1(8)
C11 C10 C9 120.6(7)
C11 C10 C4 118.1(8)
C9 C10 C4 121.0(8)
C10 C11 C12 118.8(7)
C10 C11 C5 122.5(8)
C12 C11 C5 118.7(8)
C7 C12 C11 121.6(7)
C7 C12 C6 118.8(8)
C11 C12 C6 119.3(8)
O3 C13 C63 108.8(6)
O3 C13 H13A 109.9
C63 C13 H13A 109.9
O3 C13 H13B 109.9
C63 C13 H13B 109.9
H13A C13 H13B 108.3
O5 C14 C58 110.6(6)
O5 C14 H14A 109.5
C58 C14 H14A 109.5
O5 C14 H14B 109.5
C58 C14 H14B 109.5
H14A C14 H14B 108.1
O4 C15 C61 110.5(6)
O4 C15 H15A 109.6
C61 C15 H15A 109.6
O4 C15 H15B 109.6
C61 C15 H15B 109.6
H15A C15 H15B 108.1
C21 C16 C20 120.6(7)
C21 C16 H16 119.7
C20 C16 H16 119.7
C21 C17 C18 117.7(7)
C21 C17 H17 121.2
C18 C17 H17 121.2
C19 C18 C17 123.3(7)
C19 C18 H18 118.3
C17 C18 H18 118.3
C18 C19 C20 117.6(7)
C18 C19 C37 121.6(8)
C20 C19 C37 120.8(8)
C16 C20 C19 120.0(7)
C16 C20 H20 120.0
C19 C20 H20 120.0
C17 C21 O5 123.9(8)
C17 C21 C16 120.9(7)
O5 C21 C16 115.2(8)
O3 C22 C23 124.9(8)
O3 C22 C24 116.9(8)
C23 C22 C24 118.2(8)
C22 C23 C27 120.4(7)
C22 C23 H23 119.8
C27 C23 H23 119.8
C22 C24 C25 122.0(7)
C22 C24 H24 119.0
C25 C24 H24 119.0
C24 C25 C26 119.1(7)
C24 C25 H25 120.4
C26 C25 H25 120.4
C27 C26 C25 118.5(7)
C27 C26 C40 118.4(8)
C25 C26 C40 123.2(8)
C26 C27 C23 121.7(6)
C26 C27 H27 119.2
C23 C27 H27 119.2
C33 C28 C29 120.4(7)
C33 C28 O4 125.6(9)
C29 C28 O4 114.0(8)
C30 C29 C28 118.9(7)
C30 C29 H29 120.6
C28 C29 H29 120.6
C29 C30 C31 122.5(7)
C29 C30 H30 118.7
C31 C30 H30 118.7
C32 C31 C30 116.8(6)
C32 C31 C34 121.3(8)
C30 C31 C34 121.9(8)
C31 C32 C33 121.8(7)
C31 C32 H32 119.1
C33 C32 H32 119.1
C28 C33 C32 119.5(7)
C28 C33 H33 120.2
C32 C33 H33 120.2
N5 C34 C31 110.9(5)
N5 C34 H34A 109.5
C31 C34 H34A 109.5
N5 C34 H34B 109.5
C31 C34 H34B 109.5
H34A C34 H34B 108.0
N5 C35 C36 111.7(5)
N5 C35 H35A 109.3
C36 C35 H35A 109.3
N5 C35 H35B 109.3
C36 C35 H35B 109.3
H35A C35 H35B 107.9
N7 C36 C35 116.0(6)
N7 C36 H36A 108.3
C35 C36 H36A 108.3
N7 C36 H36B 108.3
C35 C36 H36B 108.3
H36A C36 H36B 107.4
N4 C37 C19 110.1(5)
N4 C37 H37A 109.6
C19 C37 H37A 109.6
N4 C37 H37B 109.6
C19 C37 H37B 109.6
H37A C37 H37B 108.2
N4 C38 C39 110.5(5)
N4 C38 H38A 109.5
C39 C38 H38A 109.5
N4 C38 H38B 109.5
C39 C38 H38B 109.5
H38A C38 H38B 108.1
N7 C39 C38 114.7(6)
N7 C39 H39A 108.6
C38 C39 H39A 108.6
N7 C39 H39B 108.6
C38 C39 H39B 108.6
H39A C39 H39B 107.6
N6 C40 C26 115.7(6)
N6 C40 H40A 108.4
C26 C40 H40A 108.4
N6 C40 H40B 108.4
C26 C40 H40B 108.4
H40A C40 H40B 107.4
N6 C41 C42 112.9(5)
N6 C41 H41A 109.0
C42 C41 H41A 109.0
N6 C41 H41B 109.0
C42 C41 H41B 109.0
H41A C41 H41B 107.8
N7 C42 C41 117.8(6)
N7 C42 H42A 107.9
C41 C42 H42A 107.9
N7 C42 H42B 107.9
C41 C42 H42B 107.9
H42A C42 H42B 107.2
O1 C58 N3 124.3(7)
O1 C58 C14 120.0(8)
N3 C58 C14 115.7(8)
O14 C61 N2 126.0(7)
O14 C61 C15 119.2(7)
N2 C61 C15 114.8(8)
O2 C63 N1 123.2(7)
O2 C63 C13 120.1(8)
N1 C63 C13 116.7(7)
O6 C43 O7 122.6(9)
O6 C43 C44 118.2(11)
O7 C43 C44 119.0(9)
C45 C44 C43 115.7(8)
C45 C44 H44A 108.4
C43 C44 H44A 108.4
C45 C44 H44B 108.4
C43 C44 H44B 108.4
H44A C44 H44B 107.4
C44 C45 C46 112.2(7)
C44 C45 H45A 109.2
C46 C45 H45A 109.2
C44 C45 H45B 109.2
C46 C45 H45B 109.2
H45A C45 H45B 107.9
C47 C46 C45 112.5(7)
C47 C46 H46A 109.1
C45 C46 H46A 109.1
C47 C46 H46B 109.1
C45 C46 H46B 109.1
H46A C46 H46B 107.8
C46 C47 C49 114.1(7)
C46 C47 H47A 108.7
C49 C47 H47A 108.7
C46 C47 H47B 108.7
C49 C47 H47B 108.7
H47A C47 H47B 107.6
C57 C48 C49 114.1(6)
C57 C48 H48A 108.7
C49 C48 H48A 108.7
C57 C48 H48B 108.7
C49 C48 H48B 108.7
H48A C48 H48B 107.6
C47 C49 C48 112.9(6)
C47 C49 H49A 109.0
C48 C49 H49A 109.0
C47 C49 H49B 109.0
C48 C49 H49B 109.0
H49A C49 H49B 107.8
O13 C57 O8 124.6(8)
O13 C57 C48 118.8(9)
O8 C57 C48 116.6(8)
C51 C50 C60 111.3(6)
C51 C50 H50A 109.4
C60 C50 H50A 109.4
C51 C50 H50B 109.4
C60 C50 H50B 109.4
H50A C50 H50B 108.0
C50 C51 C52 115.6(6)
C50 C51 H51A 108.4
C52 C51 H51A 108.4
C50 C51 H51B 108.4
C52 C51 H51B 108.4
H51A C51 H51B 107.4
C53 C52 C51 112.5(6)
C53 C52 H52A 109.1
C51 C52 H52A 109.1
C53 C52 H52B 109.1
C51 C52 H52B 109.1
H52A C52 H52B 107.8
C52 C53 C54 115.6(6)
C52 C53 H53A 108.4
C54 C53 H53A 108.4
C52 C53 H53B 108.4
C54 C53 H53B 108.4
H53A C53 H53B 107.5
C53 C54 C55 113.7(6)
C53 C54 H54A 108.8
C55 C54 H54A 108.8
C53 C54 H54B 108.8
C55 C54 H54B 108.8
H54A C54 H54B 107.7
C62 C55 C54 113.5(7)
C62 C55 H55A 108.9
C54 C55 H55A 108.9
C62 C55 H55B 108.9
C54 C55 H55B 108.9
H55A C55 H55B 107.7
O12 C60 O11 126.0(7)
O12 C60 C50 119.2(8)
O11 C60 C50 114.5(8)
O17 C62 O16 123.2(8)
O17 C62 C55 119.6(8)
O16 C62 C55 117.2(8)
C59 O15 H15 109.5
O15 C59 H59A 109.5
O15 C59 H59B 109.5
H59A C59 H59B 109.5
O15 C59 H59C 109.5
H59A C59 H59C 109.5
H59B C59 H59C 109.5

loop_
_geom_bond_atom_site_label_1
_geom_bond_atom_site_label_2
_geom_bond_distance
O1 C58 1.230(9)
O2 C63 1.240(8)
O3 C22 1.371(8)
O3 C13 1.416(7)
O4 C28 1.391(8)
O4 C15 1.407(8)
O5 C21 1.380(8)
O5 C14 1.428(8)
O14 C61 1.216(9)
N1 C63 1.314(8)
N1 C6 1.470(8)
N1 H1 0.8600
N2 C61 1.330(8)
N2 C2 1.473(8)
N2 H2 0.8600
N3 C58 1.355(9)
N3 C4 1.449(8)
N3 H3 0.8600
N4 C38 1.482(7)
N4 C37 1.488(8)
N4 H4A 0.9000
N4 H4B 0.9000
N5 C35 1.483(7)
N5 C34 1.495(7)
N5 H5A 0.9000
N5 H5B 0.9000
N6 C41 1.486(7)
N6 C40 1.493(7)
N6 H6A 0.9000
N6 H6B 0.9000
N7 C36 1.456(8)
N7 C42 1.467(8)
N7 C39 1.474(8)
C1 C7 1.537(9)
C1 H1C 0.9600
C1 H1D 0.9600
C1 H1E 0.9600
C2 C8 1.519(9)
C2 H2C 0.9700
C2 H2D 0.9700
C3 C9 1.538(9)
C3 H3C 0.9600
C3 H3D 0.9600
C3 H3E 0.9600
C4 C10 1.526(9)
C4 H4C 0.9700
C4 H4D 0.9700
C5 C11 1.507(9)
C5 H5C 0.9600
C5 H5D 0.9600
C5 H5E 0.9600
C6 C12 1.517(9)
C6 H6C 0.9700
C6 H6D 0.9700
C7 C12 1.383(9)
C7 C8 1.387(9)
C8 C9 1.404(9)
C9 C10 1.396(9)
C10 C11 1.386(9)
C11 C12 1.389(9)
C13 C63 1.491(9)
C13 H13A 0.9700
C13 H13B 0.9700
C14 C58 1.500(9)
C14 H14A 0.9700
C14 H14B 0.9700
C15 C61 1.535(10)
C15 H15A 0.9700
C15 H15B 0.9700
C16 C21 1.382(9)
C16 C20 1.390(9)
C16 H16 0.9300
C17 C21 1.368(9)
C17 C18 1.398(9)
C17 H17 0.9300
C18 C19 1.375(9)
C18 H18 0.9300
C19 C20 1.394(9)
C19 C37 1.520(9)
C20 H20 0.9300
C22 C23 1.373(9)
C22 C24 1.377(9)
C23 C27 1.387(9)
C23 H23 0.9300
C24 C25 1.391(9)
C24 H24 0.9300
C25 C26 1.397(9)
C25 H25 0.9300
C26 C27 1.370(9)
C26 C40 1.504(9)
C27 H27 0.9300
C28 C33 1.370(9)
C28 C29 1.380(9)
C29 C30 1.372(9)
C29 H29 0.9300
C30 C31 1.387(9)
C30 H30 0.9300
C31 C32 1.381(9)
C31 C34 1.499(9)
C32 C33 1.381(9)
C32 H32 0.9300
C33 H33 0.9300
C34 H34A 0.9700
C34 H34B 0.9700
C35 C36 1.530(9)
C35 H35A 0.9700
C35 H35B 0.9700
C36 H36A 0.9700
C36 H36B 0.9700
C37 H37A 0.9700
C37 H37B 0.9700
C38 C39 1.526(9)
C38 H38A 0.9700
C38 H38B 0.9700
C39 H39A 0.9700
C39 H39B 0.9700
C40 H40A 0.9700
C40 H40B 0.9700
C41 C42 1.494(9)
C41 H41A 0.9700
C41 H41B 0.9700
C42 H42A 0.9700
C42 H42B 0.9700
O6 C43 1.200(10)
O7 C43 1.310(11)
O8 C57 1.267(9)
O13 C57 1.255(9)
C43 C44 1.496(12)
C44 C45 1.424(10)
C44 H44A 0.9700
C44 H44B 0.9700
C45 C46 1.585(10)
C45 H45A 0.9700
C45 H45B 0.9700
C46 C47 1.496(10)
C46 H46A 0.9700
C46 H46B 0.9700
C47 C49 1.523(9)
C47 H47A 0.9700
C47 H47B 0.9700
C48 C57 1.514(10)
C48 C49 1.524(9)
C48 H48A 0.9700
C48 H48B 0.9700
C49 H49A 0.9700
C49 H49B 0.9700
O11 C60 1.282(9)
O12 C60 1.249(8)
O16 C62 1.288(9)
O17 C62 1.234(9)
C50 C51 1.524(9)
C50 C60 1.538(9)
C50 H50A 0.9700
C50 H50B 0.9700
C51 C52 1.530(9)
C51 H51A 0.9700
C51 H51B 0.9700
C52 C53 1.497(9)
C52 H52A 0.9700
C52 H52B 0.9700
C53 C54 1.516(9)
C53 H53A 0.9700
C53 H53B 0.9700
C54 C55 1.526(9)
C54 H54A 0.9700
C54 H54B 0.9700
C55 C62 1.512(10)
C55 H55A 0.9700
C55 H55B 0.9700
O15 C59 1.426(7)
O15 H15 0.8200
C59 H59A 0.9600
C59 H59B 0.9600
C59 H59C 0.9600

loop_
_geom_torsion_atom_site_label_1
_geom_torsion_atom_site_label_2
_geom_torsion_atom_site_label_3
_geom_torsion_atom_site_label_4
_geom_torsion
C61 N2 C2 C8 131.3(7)
C58 N3 C4 C10 -118.7(7)
C63 N1 C6 C12 153.1(7)
C12 C7 C8 C9 1.6(9)
C1 C7 C8 C9 -178.1(6)
C12 C7 C8 C2 177.4(6)
C1 C7 C8 C2 -2.3(8)
N2 C2 C8 C7 -79.6(7)
N2 C2 C8 C9 96.2(7)
C7 C8 C9 C10 -0.1(9)
C2 C8 C9 C10 -175.9(5)
C7 C8 C9 C3 179.2(5)
C2 C8 C9 C3 3.4(9)
C8 C9 C10 C11 0.0(9)
C3 C9 C10 C11 -179.3(6)
C8 C9 C10 C4 173.7(6)
C3 C9 C10 C4 -5.6(9)
N3 C4 C10 C11 78.4(7)
N3 C4 C10 C9 -95.4(7)
C9 C10 C11 C12 -1.5(9)
C4 C10 C11 C12 -175.4(6)
C9 C10 C11 C5 178.0(6)
C4 C10 C11 C5 4.2(9)
C8 C7 C12 C11 -3.1(9)
C1 C7 C12 C11 176.6(6)
C8 C7 C12 C6 -176.8(5)
C1 C7 C12 C6 2.9(9)
C10 C11 C12 C7 3.1(9)
C5 C11 C12 C7 -176.5(6)
C10 C11 C12 C6 176.7(6)
C5 C11 C12 C6 -2.9(9)
N1 C6 C12 C7 88.4(7)
N1 C6 C12 C11 -85.4(7)
C22 O3 C13 C63 177.2(6)
C21 O5 C14 C58 174.6(5)
C28 O4 C15 C61 -173.7(5)
C21 C17 C18 C19 1.5(9)
C17 C18 C19 C20 -1.4(10)
C17 C18 C19 C37 179.1(6)
C21 C16 C20 C19 -0.7(10)
C18 C19 C20 C16 1.0(9)
C37 C19 C20 C16 -179.5(6)
C18 C17 C21 O5 -179.1(5)
C18 C17 C21 C16 -1.2(10)
C14 O5 C21 C17 5.9(9)
C14 O5 C21 C16 -172.2(6)
C20 C16 C21 C17 0.8(10)
C20 C16 C21 O5 178.9(6)
C13 O3 C22 C23 9.3(10)
C13 O3 C22 C24 -171.7(6)
O3 C22 C23 C27 180.0(6)
C24 C22 C23 C27 1.0(10)
O3 C22 C24 C25 179.1(6)
C23 C22 C24 C25 -1.9(11)
C22 C24 C25 C26 0.9(11)
C24 C25 C26 C27 0.9(10)
C24 C25 C26 C40 -179.2(6)
C25 C26 C27 C23 -1.8(10)
C40 C26 C27 C23 178.4(6)
C22 C23 C27 C26 0.8(10)
C15 O4 C28 C33 -3.1(10)
C15 O4 C28 C29 177.3(6)
C33 C28 C29 C30 -0.8(10)
O4 C28 C29 C30 178.9(6)
C28 C29 C30 C31 -0.5(11)
C29 C30 C31 C32 0.4(10)
C29 C30 C31 C34 -177.8(6)
C30 C31 C32 C33 0.9(10)
C34 C31 C32 C33 179.1(6)
C29 C28 C33 C32 2.0(10)
O4 C28 C33 C32 -177.5(6)
C31 C32 C33 C28 -2.1(10)
C35 N5 C34 C31 170.5(6)
C32 C31 C34 N5 -133.6(6)
C30 C31 C34 N5 44.5(8)
C34 N5 C35 C36 161.9(5)
C42 N7 C36 C35 68.8(7)
C39 N7 C36 C35 -171.1(6)
N5 C35 C36 N7 48.8(8)
C38 N4 C37 C19 -170.5(6)
C18 C19 C37 N4 116.2(7)
C20 C19 C37 N4 -63.3(8)
C37 N4 C38 C39 162.1(6)
C36 N7 C39 C38 72.1(7)
C42 N7 C39 C38 -167.3(6)
N4 C38 C39 N7 54.1(7)
C41 N6 C40 C26 -175.5(5)
C27 C26 C40 N6 -178.4(6)
C25 C26 C40 N6 1.7(9)
C40 N6 C41 C42 163.5(6)
C36 N7 C42 C41 -173.2(6)
C39 N7 C42 C41 66.0(7)
N6 C41 C42 N7 51.5(8)
C4 N3 C58 O1 -5.4(10)
C4 N3 C58 C14 175.8(5)
O5 C14 C58 O1 174.5(6)
O5 C14 C58 N3 -6.6(8)
C2 N2 C61 O14 0.7(10)
C2 N2 C61 C15 179.0(5)
O4 C15 C61 O14 -179.2(6)
O4 C15 C61 N2 2.5(8)
C6 N1 C63 O2 3.5(11)
C6 N1 C63 C13 -179.1(6)
O3 C13 C63 O2 -173.8(6)
O3 C13 C63 N1 8.7(9)
O6 C43 C44 C45 -140.7(9)
O7 C43 C44 C45 43.9(12)
C43 C44 C45 C46 -177.1(8)
C44 C45 C46 C47 177.2(7)
C45 C46 C47 C49 -170.9(6)
C46 C47 C49 C48 -179.1(6)
C57 C48 C49 C47 -165.6(7)
C49 C48 C57 O13 -112.8(7)
C49 C48 C57 O8 67.3(9)
C60 C50 C51 C52 171.7(6)
C50 C51 C52 C53 -176.5(6)
C51 C52 C53 C54 179.1(6)
C52 C53 C54 C55 -62.8(8)
C53 C54 C55 C62 -60.4(9)
C51 C50 C60 O12 -114.1(7)
C51 C50 C60 O11 60.2(8)
C54 C55 C62 O17 -42.5(9)
C54 C55 C62 O16 136.9(6)

loop_
_platon_squeeze_void_nr
_platon_squeeze_void_average_x
_platon_squeeze_void_average_y
_platon_squeeze_void_average_z
_platon_squeeze_void_volume
_platon_squeeze_void_count_electrons
_platon_squeeze_void_content
1 0.358 0.726 0.361 11 3 ' '
2 0.358 0.774 0.861 11 4 ' '
3 0.444 0.890 0.433 24 11 ' '
4 0.444 0.610 0.933 24 10 ' '
5 0.556 0.388 0.067 25 11 ' '
6 0.556 0.112 0.567 24 11 ' '
7 0.643 0.224 0.140 11 3 ' '
8 0.643 0.276 0.640 11 3 ' '
